data_7056549
loop_
_publ_author_name
'shi, tian'
'Chen, Ya-Guang'
'Ren, Xiao-Yan'

_publ_section_title
;
 Synthesis, characterization and properties of lanthanide coordination
 polymers with 3,5-bis(4-carboxyphenylmethyloxy) benzoic acid
;
_journal_name_full 'New J. Chem.'
_journal_paper_doi 10.1039/C7NJ01650F
_journal_year 2017
_chemical_formula_moiety 'C23 H15 La O8 , 4.5(H2O)'
_chemical_formula_sum 'C23 H24 La O12.5'
_chemical_formula_weight 639.33
_space_group_crystal_system orthorhombic
_space_group_IT_number 60
_space_group_name_Hall '-P 2n 2ab'
_space_group_name_H-M_alt 'P b c n'
_symmetry_space_group_name_Hall '-P 2n 2ab'
_symmetry_space_group_name_H-M 'P b c n'
_atom_sites_solution_hydrogens geom
_audit_creation_method SHELXL-2017/1
_audit_update_record
;
2017-08-21 deposited with the CCDC.
2017-08-23 downloaded from the CCDC.
;
_cell_angle_alpha 90
_cell_angle_beta 90
_cell_angle_gamma 90
_cell_formula_units_Z 8
_cell_length_a 22.645(3)
_cell_length_b 7.6075(10)
_cell_length_c 29.260(4)
_cell_measurement_reflns_used 30
_cell_measurement_temperature 296(2)
_cell_measurement_theta_max 15
_cell_measurement_theta_min 7.5
_cell_volume 5040.7(12)
_computing_cell_refinement 'Bruker SMART'
_computing_data_collection 'Bruker SMART'
_computing_data_reduction 'Bruker SAINT'
_computing_molecular_graphics 'Bruker SHELXTL'
_computing_publication_material 'Bruker SHELXTL'
_computing_structure_refinement 'SHELXL-2017/1 (Sheldrick, 2017)'
_computing_structure_solution 'Bruker SHELXTL'
_diffrn_ambient_temperature 296(2)
_diffrn_measured_fraction_theta_full 1.000
_diffrn_measured_fraction_theta_max 0.997
_diffrn_measurement_device_type 'CCD area detector'
_diffrn_measurement_method 'phi and omega scans'
_diffrn_radiation_type MoK\a
_diffrn_radiation_wavelength 0.71073
_diffrn_reflns_av_R_equivalents 0.1616
_diffrn_reflns_av_unetI/netI 0.1187
_diffrn_reflns_Laue_measured_fraction_full 1.000
_diffrn_reflns_Laue_measured_fraction_max 0.997
_diffrn_reflns_limit_h_max 21
_diffrn_reflns_limit_h_min -30
_diffrn_reflns_limit_k_max 10
_diffrn_reflns_limit_k_min -10
_diffrn_reflns_limit_l_max 39
_diffrn_reflns_limit_l_min -38
_diffrn_reflns_number 35353
_diffrn_reflns_point_group_measured_fraction_full 1.000
_diffrn_reflns_point_group_measured_fraction_max 0.997
_diffrn_reflns_theta_full 25.242
_diffrn_reflns_theta_max 28.363
_diffrn_reflns_theta_min 1.392
_exptl_absorpt_coefficient_mu 1.735
_exptl_absorpt_correction_T_max 0.917
_exptl_absorpt_correction_T_min 0.812
_exptl_absorpt_correction_type multi-scan
_exptl_crystal_colour 'light brown'
_exptl_crystal_density_diffrn 1.685
_exptl_crystal_density_method 'not measured'
_exptl_crystal_description slice
_exptl_crystal_F_000 2192
_exptl_crystal_size_max 0.3
_exptl_crystal_size_mid 0.1
_exptl_crystal_size_min 0.05
_refine_diff_density_max 0.753
_refine_diff_density_min -0.891
_refine_diff_density_rms 0.188
_refine_ls_extinction_method none
_refine_ls_goodness_of_fit_ref 0.970
_refine_ls_hydrogen_treatment constr
_refine_ls_matrix_type full
_refine_ls_number_parameters 329
_refine_ls_number_reflns 6305
_refine_ls_number_restraints 315
_refine_ls_restrained_S_all 0.948
_refine_ls_R_factor_all 0.1289
_refine_ls_R_factor_gt 0.0546
_refine_ls_shift/su_max 0.001
_refine_ls_shift/su_mean 0.000
_refine_ls_structure_factor_coef Fsqd
_refine_ls_weighting_details 'w=1/[\s^2^(Fo^2^)+(0.0640P)^2^] where P=(Fo^2^+2Fc^2^)/3'
_refine_ls_weighting_scheme calc
_refine_ls_wR_factor_gt 0.1123
_refine_ls_wR_factor_ref 0.1452
_reflns_Friedel_coverage 0.000
_reflns_number_gt 3290
_reflns_number_total 6305
_reflns_threshold_expression 'I > 2\s(I)'
_cod_data_source_file c7nj01650f2.cif
_cod_data_source_block 1
_cod_original_formula_sum 'C23 H24 La O12.50'
_cod_database_code 7056549
_shelx_shelxl_version_number 2017/1
_shelx_space_group_comment
; 
The symmetry employed for this shelxl refinement is uniquely defined 
by the following loop, which should always be used as a source of 
symmetry information in preference to the above space-group names. 
They are only intended as comments. 
;

loop_
_space_group_symop_operation_xyz
'x, y, z'
'-x+1/2, -y+1/2, z+1/2'
'x+1/2, -y+1/2, -z'
'-x, y, -z+1/2'
'-x, -y, -z'
'x-1/2, y-1/2, -z-1/2'
'-x-1/2, y-1/2, z'
'x, -y, z-1/2'

loop_
_atom_site_label
_atom_site_type_symbol
_atom_site_fract_x
_atom_site_fract_y
_atom_site_fract_z
_atom_site_U_iso_or_equiv
_atom_site_adp_type
_atom_site_occupancy
_atom_site_site_symmetry_order
_atom_site_calc_flag
_atom_site_refinement_flags_posn
_atom_site_refinement_flags_adp
_atom_site_refinement_flags_occupancy
_atom_site_disorder_assembly
_atom_site_disorder_group
La1 La 0.27023(2) 0.42498(4) -0.08524(2) 0.02256(12) Uani 1 1 d . . . . .
O1 O 0.2528(3) 0.3830(9) -0.0009(2) 0.070(2) Uani 1 1 d . . . . .
C1 C 0.2139(3) 0.2675(9) -0.0026(2) 0.0301(17) Uani 1 1 d . . . . .
O2 O 0.2031(2) 0.1898(6) -0.04021(16) 0.0270(11) Uani 1 1 d . . . . .
C2 C 0.1794(3) 0.2213(9) 0.0391(2) 0.0276(16) Uani 1 1 d . . . . .
O3 O 0.1614(3) 0.3908(9) 0.1553(2) 0.073(2) Uani 1 1 d . . . . .
C3 C 0.1872(4) 0.3269(11) 0.0779(3) 0.040(2) Uani 1 1 d . . . . .
H3 H 0.213736 0.420167 0.077385 0.048 Uiso 1 1 calc R U . . .
O4 O 0.1844(4) 1.0320(7) 0.3355(2) 0.065(2) Uani 1 1 d . . . . .
C4 C 0.1550(4) 0.2911(12) 0.1172(3) 0.048(2) Uani 1 1 d . . . . .
O5 O 0.2134(2) 0.7867(6) 0.36696(17) 0.0354(13) Uani 1 1 d . . . . .
C5 C 0.1176(4) 0.1496(11) 0.1183(3) 0.044(2) Uani 1 1 d . . . . .
H5 H 0.096042 0.125676 0.144650 0.053 Uiso 1 1 calc R U . . .
O6 O 0.0740(3) -0.0974(8) 0.0850(2) 0.0630(19) Uani 1 1 d . . . . .
C6 C 0.1119(4) 0.0415(10) 0.0802(3) 0.041(2) Uani 1 1 d . . . . .
O7 O -0.1244(2) -0.8409(7) 0.0682(2) 0.0464(16) Uani 1 1 d . . . . .
C7 C 0.1424(3) 0.0817(10) 0.0400(2) 0.0327(16) Uani 1 1 d . . . . .
H7 H 0.137261 0.012900 0.014011 0.039 Uiso 1 1 calc R U . . .
O8 O -0.1794(2) -0.6138(6) 0.0849(2) 0.0354(12) Uani 1 1 d . . . . .
C8 C 0.1854(11) 0.553(2) 0.1555(5) 0.085(7) Uani 0.560(10) 1 d . . P A 1
H8A H 0.163451 0.628041 0.134854 0.085 Uiso 0.560(10) 1 calc R U P A 1
H8B H 0.225798 0.546073 0.144663 0.085 Uiso 0.560(10) 1 calc R U P A 1
C9 C 0.1845(7) 0.6280(13) 0.2014(3) 0.064(6) Uani 0.560(10) 1 d G . P A 1
C10 C 0.1841(7) 0.5263(9) 0.2409(3) 0.069(7) Uani 0.560(10) 1 d G . P A 1
H10 H 0.182248 0.404478 0.238790 0.069 Uiso 0.560(10) 1 calc R U P A 1
C11 C 0.1865(7) 0.6068(12) 0.2835(3) 0.048(5) Uani 0.560(10) 1 d G . P A 1
H11 H 0.186269 0.538825 0.309902 0.048 Uiso 0.560(10) 1 calc R U P A 1
C12 C 0.1893(7) 0.7890(13) 0.2866(3) 0.042(5) Uani 0.560(10) 1 d G . P A 1
C13 C 0.1897(8) 0.8906(10) 0.2471(4) 0.086(9) Uani 0.560(10) 1 d G . P A 1
H13 H 0.191572 1.012444 0.249239 0.086 Uiso 0.560(10) 1 calc R U P A 1
C14 C 0.1873(7) 0.8101(12) 0.2045(3) 0.083(8) Uani 0.560(10) 1 d G . P A 1
H14 H 0.187552 0.878101 0.178126 0.083 Uiso 0.560(10) 1 calc R U P A 1
C8A C 0.1187(13) 0.392(4) 0.1880(8) 0.100(11) Uani 0.440(10) 1 d . . P A 2
H8AA H 0.114920 0.275532 0.201385 0.100 Uiso 0.440(10) 1 calc R U P A 2
H8AB H 0.081037 0.423913 0.174623 0.100 Uiso 0.440(10) 1 calc R U P A 2
C9A C 0.1363(8) 0.525(2) 0.2247(5) 0.076(8) Uani 0.440(10) 1 d G . P A 2
C10A C 0.1442(9) 0.4567(17) 0.2683(6) 0.079(8) Uani 0.440(10) 1 d G . P A 2
H10A H 0.138464 0.337361 0.273592 0.079 Uiso 0.440(10) 1 calc R U P A 2
C11A C 0.1607(9) 0.567(2) 0.3040(4) 0.072(8) Uani 0.440(10) 1 d G . P A 2
H11A H 0.166014 0.521058 0.333182 0.072 Uiso 0.440(10) 1 calc R U P A 2
C12A C 0.1693(9) 0.745(2) 0.2961(5) 0.048(6) Uani 0.440(10) 1 d G . P A 2
C13A C 0.1613(10) 0.8134(19) 0.2524(6) 0.089(10) Uani 0.440(10) 1 d G . P A 2
H13A H 0.167060 0.932673 0.247121 0.089 Uiso 0.440(10) 1 calc R U P A 2
C14A C 0.1448(9) 0.703(2) 0.2167(4) 0.113(13) Uani 0.440(10) 1 d G . P A 2
H14A H 0.139510 0.748978 0.187529 0.113 Uiso 0.440(10) 1 calc R U P A 2
C15 C 0.1939(4) 0.8687(11) 0.3331(3) 0.045(2) Uani 1 1 d . . . . .
C16 C 0.0711(4) -0.2244(12) 0.0503(3) 0.061(3) Uani 1 1 d . . . . .
H16A H 0.107633 -0.291045 0.049337 0.073 Uiso 1 1 calc R U . . .
H16B H 0.065777 -0.167657 0.020852 0.073 Uiso 1 1 calc R U . . .
C17 C 0.0202(4) -0.3447(11) 0.0599(3) 0.045(2) Uani 1 1 d . . . . .
C18 C -0.0344(4) -0.2754(12) 0.0710(3) 0.058(3) Uani 1 1 d . . . . .
H18 H -0.038507 -0.154740 0.075028 0.070 Uiso 1 1 calc R U . . .
C19 C -0.0829(4) -0.3837(10) 0.0762(3) 0.049(2) Uani 1 1 d . . . . .
H19 H -0.119717 -0.335932 0.082908 0.059 Uiso 1 1 calc R U . . .
C20 C -0.0765(3) -0.5635(10) 0.0713(3) 0.0333(17) Uani 1 1 d . . . . .
C21 C -0.0211(3) -0.6353(10) 0.0622(3) 0.040(2) Uani 1 1 d . . . . .
H21 H -0.015922 -0.756284 0.060256 0.048 Uiso 1 1 calc R U . . .
C22 C 0.0257(4) -0.5221(11) 0.0563(3) 0.050(2) Uani 1 1 d . . . . .
H22 H 0.062677 -0.568981 0.049600 0.060 Uiso 1 1 calc R U . . .
C23 C -0.1295(3) -0.6790(9) 0.0750(3) 0.0332(19) Uani 1 1 d . . . . .

loop_
_atom_site_aniso_label
_atom_site_aniso_U_11
_atom_site_aniso_U_22
_atom_site_aniso_U_33
_atom_site_aniso_U_23
_atom_site_aniso_U_13
_atom_site_aniso_U_12
La1 0.0281(2) 0.01272(16) 0.0269(2) 0.00084(19) 0.0017(2) 0.00068(19)
O1 0.097(5) 0.077(4) 0.035(3) -0.007(3) 0.015(3) -0.068(4)
C1 0.041(5) 0.022(3) 0.028(3) -0.002(3) 0.005(3) -0.003(3)
O2 0.037(3) 0.018(2) 0.026(3) -0.0027(19) 0.003(2) -0.002(2)
C2 0.031(4) 0.027(4) 0.025(3) -0.001(3) 0.003(3) -0.006(3)
O3 0.097(6) 0.084(5) 0.037(3) -0.034(3) 0.014(4) -0.044(4)
C3 0.048(5) 0.041(4) 0.032(4) -0.009(3) 0.004(4) -0.021(4)
O4 0.116(6) 0.036(3) 0.043(4) 0.002(3) -0.032(4) 0.012(3)
C4 0.063(6) 0.056(5) 0.024(4) -0.015(4) 0.004(4) -0.028(5)
O5 0.051(4) 0.023(3) 0.031(3) -0.003(2) -0.015(2) 0.002(2)
C5 0.050(5) 0.056(5) 0.027(4) -0.016(4) 0.009(4) -0.023(4)
O6 0.071(4) 0.065(4) 0.052(4) -0.020(3) 0.030(4) -0.050(3)
C6 0.044(4) 0.042(4) 0.038(4) -0.006(4) 0.011(4) -0.026(4)
O7 0.036(3) 0.022(3) 0.081(5) -0.012(3) 0.005(3) -0.003(2)
C7 0.030(4) 0.034(4) 0.034(4) -0.006(4) 0.003(3) -0.011(3)
O8 0.024(2) 0.020(2) 0.062(3) 0.003(3) 0.003(3) -0.0033(18)
C8 0.131(18) 0.089(11) 0.034(7) -0.034(8) 0.005(10) -0.059(12)
C9 0.125(18) 0.040(7) 0.027(6) -0.019(5) -0.017(9) -0.019(9)
C10 0.14(2) 0.038(8) 0.033(7) -0.013(5) -0.016(10) -0.011(10)
C11 0.089(14) 0.032(7) 0.023(6) -0.002(5) -0.011(8) -0.003(8)
C12 0.065(14) 0.032(6) 0.030(5) 0.000(5) -0.010(8) -0.004(8)
C13 0.20(3) 0.021(7) 0.035(6) -0.007(5) -0.024(11) -0.033(10)
C14 0.18(2) 0.043(7) 0.026(7) -0.007(6) -0.024(11) -0.023(11)
C8A 0.135(19) 0.12(2) 0.047(11) -0.055(13) 0.035(11) -0.058(17)
C9A 0.088(19) 0.092(13) 0.049(9) -0.038(9) 0.005(11) -0.016(13)
C10A 0.11(2) 0.065(12) 0.059(10) -0.032(9) 0.000(12) -0.008(13)
C11A 0.11(2) 0.052(9) 0.052(11) -0.021(9) -0.011(13) -0.002(12)
C12A 0.050(15) 0.058(9) 0.035(8) -0.016(8) -0.010(9) 0.002(10)
C13A 0.15(3) 0.073(14) 0.048(10) -0.004(9) -0.042(13) -0.045(16)
C14A 0.18(4) 0.102(14) 0.056(13) -0.015(11) -0.050(18) -0.047(17)
C15 0.067(6) 0.035(4) 0.032(4) -0.003(3) -0.018(4) 0.000(4)
C16 0.055(5) 0.047(5) 0.081(7) -0.022(5) 0.023(5) -0.024(5)
C17 0.043(4) 0.041(4) 0.050(5) -0.010(4) 0.005(4) -0.020(3)
C18 0.044(4) 0.027(4) 0.104(9) -0.003(5) 0.002(5) -0.010(3)
C19 0.034(4) 0.026(4) 0.086(7) -0.002(4) 0.001(5) -0.005(3)
C20 0.031(3) 0.023(3) 0.046(4) -0.002(4) -0.001(3) -0.004(3)
C21 0.026(4) 0.028(4) 0.068(6) -0.004(4) 0.005(4) -0.005(3)
C22 0.023(4) 0.036(4) 0.090(7) -0.009(5) 0.009(5) -0.010(3)
C23 0.028(3) 0.022(3) 0.050(5) -0.002(3) -0.001(3) -0.002(3)

loop_
_atom_type_symbol
_atom_type_description
_atom_type_scat_dispersion_real
_atom_type_scat_dispersion_imag
_atom_type_scat_source
C C 0.0033 0.0016 'International Tables Vol C Tables 4.2.6.8 and 6.1.1.4'
H H 0.0000 0.0000 'International Tables Vol C Tables 4.2.6.8 and 6.1.1.4'
La La -0.2871 2.4523 'International Tables Vol C Tables 4.2.6.8 and 6.1.1.4'
O O 0.0106 0.0060 'International Tables Vol C Tables 4.2.6.8 and 6.1.1.4'

loop_
_geom_angle_atom_site_label_1
_geom_angle_atom_site_label_2
_geom_angle_atom_site_label_3
_geom_angle
_geom_angle_site_symmetry_1
_geom_angle_site_symmetry_3
O2 La1 O5 161.52(16) 7_665 8_565
O2 La1 O8 74.49(16) 7_665 5
O5 La1 O8 87.05(16) 8_565 5
O2 La1 O1 67.72(18) 7_665 .
O5 La1 O1 112.77(17) 8_565 .
O8 La1 O1 86.6(2) 5 .
O2 La1 O7 82.59(16) 7_665 3_545
O5 La1 O7 115.85(17) 8_565 3_545
O8 La1 O7 157.06(16) 5 3_545
O1 La1 O7 85.6(2) . 3_545
O2 La1 O4 106.25(18) 7_665 2_564
O5 La1 O4 77.4(2) 8_565 2_564
O8 La1 O4 105.0(2) 5 2_564
O1 La1 O4 165.3(2) . 2_564
O7 La1 O4 80.3(2) 3_545 2_564
O2 La1 O5 64.58(15) 7_665 2_564
O5 La1 O5 108.28(18) 8_565 2_564
O8 La1 O5 68.88(16) 5 2_564
O1 La1 O5 130.48(19) . 2_564
O7 La1 O5 100.58(17) 3_545 2_564
O4 La1 O5 49.74(16) 2_564 2_564
O2 La1 O8 128.61(16) 7_665 3_545
O5 La1 O8 69.13(16) 8_565 3_545
O8 La1 O8 150.65(13) 5 3_545
O1 La1 O8 87.2(2) . 3_545
O7 La1 O8 50.19(15) 3_545 3_545
O4 La1 O8 86.80(18) 2_564 3_545
O5 La1 O8 133.83(16) 2_564 3_545
O2 La1 O2 114.64(18) 7_665 .
O5 La1 O2 63.48(15) 8_565 .
O8 La1 O2 85.18(15) 5 .
O1 La1 O2 49.30(16) . .
O7 La1 O2 105.60(17) 3_545 .
O4 La1 O2 139.09(17) 2_564 .
O5 La1 O2 153.50(16) 2_564 .
O8 La1 O2 69.18(15) 3_545 .
O2 La1 C23 105.86(18) 7_665 3_545
O5 La1 C23 92.54(19) 8_565 3_545
O8 La1 C23 172.46(18) 5 3_545
O1 La1 C23 86.6(2) . 3_545
O7 La1 C23 24.83(18) 3_545 3_545
O4 La1 C23 82.2(2) 2_564 3_545
O5 La1 C23 118.28(18) 2_564 3_545
O8 La1 C23 25.37(16) 3_545 3_545
O2 La1 C23 87.90(17) . 3_545
O2 La1 C15 86.1(2) 7_665 2_564
O5 La1 C15 91.8(2) 8_565 2_564
O8 La1 C15 85.7(2) 5 2_564
O1 La1 C15 153.8(2) . 2_564
O7 La1 C15 92.0(2) 3_545 2_564
O4 La1 C15 24.96(19) 2_564 2_564
O5 La1 C15 24.87(18) 2_564 2_564
O8 La1 C15 111.1(2) 3_545 2_564
O2 La1 C15 154.0(2) . 2_564
C23 La1 C15 101.9(2) 3_545 2_564
O2 La1 C1 89.97(18) 7_665 .
O5 La1 C1 88.54(18) 8_565 .
O8 La1 C1 82.90(19) 5 .
O1 La1 C1 24.32(18) . .
O7 La1 C1 98.2(2) 3_545 .
O4 La1 C1 163.27(19) 2_564 .
O5 La1 C1 145.73(18) 2_564 .
O8 La1 C1 79.71(18) 3_545 .
O2 La1 C1 25.24(16) . .
C23 La1 C1 89.6(2) 3_545 .
C15 La1 C1 168.5(2) 2_564 .
C1 O1 La1 99.3(5) . .
O1 C1 O2 119.8(7) . .
O1 C1 C2 120.3(7) . .
O2 C1 C2 119.9(6) . .
O1 C1 La1 56.4(4) . .
O2 C1 La1 64.4(4) . .
C2 C1 La1 169.0(5) . .
C1 O2 La1 142.2(5) . 7_655
C1 O2 La1 90.4(4) . .
La1 O2 La1 98.19(16) 7_655 .
C7 C2 C3 120.8(7) . .
C7 C2 C1 121.7(7) . .
C3 C2 C1 117.5(6) . .
C8 O3 C4 123.9(9) . .
C4 O3 C8A 120.2(12) . .
C4 C3 C2 119.5(7) . .
C4 C3 H3 120.3 . .
C2 C3 H3 120.3 . .
C15 O4 La1 96.3(5) . 2_565
O3 C4 C5 119.0(7) . .
O3 C4 C3 120.9(8) . .
C5 C4 C3 120.0(7) . .
C15 O5 La1 161.6(6) . 8_566
C15 O5 La1 93.2(5) . 2_565
La1 O5 La1 99.67(16) 8_566 2_565
C4 C5 C6 120.1(7) . .
C4 C5 H5 119.9 . .
C6 C5 H5 119.9 . .
C6 O6 C16 119.1(6) . .
O6 C6 C5 115.7(7) . .
O6 C6 C7 124.3(7) . .
C5 C6 C7 119.9(7) . .
C23 O7 La1 97.5(5) . 3_445
C2 C7 C6 119.6(7) . .
C2 C7 H7 120.2 . .
C6 C7 H7 120.2 . .
C23 O8 La1 162.9(5) . 5
C23 O8 La1 92.0(4) . 3_445
La1 O8 La1 99.20(15) 5 3_445
O3 C8 C9 111.0(13) . .
O3 C8 H8A 109.4 . .
C9 C8 H8A 109.4 . .
O3 C8 H8B 109.4 . .
C9 C8 H8B 109.4 . .
H8A C8 H8B 108.0 . .
C10 C9 C14 120.0 . .
C10 C9 C8 123.1(10) . .
C14 C9 C8 116.8(10) . .
C9 C10 C11 120.0 . .
C9 C10 H10 120.0 . .
C11 C10 H10 120.0 . .
C12 C11 C10 120.0 . .
C12 C11 H11 120.0 . .
C10 C11 H11 120.0 . .
C13 C12 C11 120.0 . .
C13 C12 C15 122.0(7) . .
C11 C12 C15 117.9(7) . .
C12 C13 C14 120.0 . .
C12 C13 H13 120.0 . .
C14 C13 H13 120.0 . .
C13 C14 C9 120.0 . .
C13 C14 H14 120.0 . .
C9 C14 H14 120.0 . .
O3 C8A C9A 108.1(18) . .
O3 C8A H8AA 110.1 . .
C9A C8A H8AA 110.1 . .
O3 C8A H8AB 110.1 . .
C9A C8A H8AB 110.1 . .
H8AA C8A H8AB 108.4 . .
C10A C9A C14A 120.0 . .
C10A C9A C8A 115.5(16) . .
C14A C9A C8A 124.5(16) . .
C9A C10A C11A 120.0 . .
C9A C10A H10A 120.0 . .
C11A C10A H10A 120.0 . .
C12A C11A C10A 120.0 . .
C12A C11A H11A 120.0 . .
C10A C11A H11A 120.0 . .
C11A C12A C13A 120.0 . .
C11A C12A C15 122.0(11) . .
C13A C12A C15 117.7(11) . .
C14A C13A C12A 120.0 . .
C14A C13A H13A 120.0 . .
C12A C13A H13A 120.0 . .
C13A C14A C9A 120.0 . .
C13A C14A H14A 120.0 . .
C9A C14A H14A 120.0 . .
O5 C15 O4 120.3(8) . .
O5 C15 C12 122.9(8) . .
O4 C15 C12 116.1(8) . .
O5 C15 C12A 112.4(9) . .
O4 C15 C12A 125.4(10) . .
O5 C15 La1 61.9(4) . 2_565
O4 C15 La1 58.8(4) . 2_565
C12 C15 La1 165.0(8) . 2_565
O6 C16 C17 108.6(7) . .
O6 C16 H16A 110.0 . .
C17 C16 H16A 110.0 . .
O6 C16 H16B 110.0 . .
C17 C16 H16B 110.0 . .
H16A C16 H16B 108.3 . .
C22 C17 C18 118.6(8) . .
C22 C17 C16 121.4(9) . .
C18 C17 C16 120.0(8) . .
C19 C18 C17 120.6(8) . .
C19 C18 H18 119.7 . .
C17 C18 H18 119.7 . .
C18 C19 C20 119.7(8) . .
C18 C19 H19 120.2 . .
C20 C19 H19 120.2 . .
C19 C20 C21 120.1(7) . .
C19 C20 C23 119.4(7) . .
C21 C20 C23 120.5(7) . .
C22 C21 C20 118.2(7) . .
C22 C21 H21 120.9 . .
C20 C21 H21 120.9 . .
C17 C22 C21 122.7(8) . .
C17 C22 H22 118.7 . .
C21 C22 H22 118.7 . .
O7 C23 O8 120.2(7) . .
O7 C23 C20 119.6(7) . .
O8 C23 C20 120.2(6) . .
O7 C23 La1 57.6(4) . 3_445
O8 C23 La1 62.6(4) . 3_445
C20 C23 La1 176.4(5) . 3_445

loop_
_geom_bond_atom_site_label_1
_geom_bond_atom_site_label_2
_geom_bond_distance
_geom_bond_site_symmetry_2
La1 O2 2.482(4) 7_665
La1 O5 2.491(5) 8_565
La1 O8 2.509(5) 5
La1 O1 2.520(6) .
La1 O7 2.520(5) 3_545
La1 O4 2.558(6) 2_564
La1 O5 2.628(5) 2_564
La1 O8 2.628(4) 3_545
La1 O2 2.692(5) .
La1 C23 2.958(7) 3_545
La1 C15 2.973(8) 2_564
La1 C1 2.986(7) .
O1 C1 1.246(9) .
C1 O2 1.273(8) .
C1 C2 1.490(10) .
C2 C7 1.353(9) .
C2 C3 1.403(9) .
O3 C8 1.344(17) .
O3 C4 1.357(9) .
O3 C8A 1.36(2) .
C3 C4 1.387(10) .
C3 H3 0.9300 .
O4 C15 1.262(9) .
C4 C5 1.369(11) .
O5 C15 1.252(9) .
C5 C6 1.391(10) .
C5 H5 0.9300 .
O6 C6 1.369(8) .
O6 C16 1.403(10) .
C6 C7 1.399(10) .
O7 C23 1.253(8) .
C7 H7 0.9300 .
O8 C23 1.268(8) .
C8 C9 1.461(15) .
C8 H8A 0.9700 .
C8 H8B 0.9700 .
C9 C10 1.3900 .
C9 C14 1.3900 .
C10 C11 1.3900 .
C10 H10 0.9300 .
C11 C12 1.3900 .
C11 H11 0.9300 .
C12 C13 1.3900 .
C12 C15 1.491(10) .
C13 C14 1.3900 .
C13 H13 0.9300 .
C14 H14 0.9300 .
C8A C9A 1.53(2) .
C8A H8AA 0.9700 .
C8A H8AB 0.9700 .
C9A C10A 1.3900 .
C9A C14A 1.3900 .
C10A C11A 1.3900 .
C10A H10A 0.9300 .
C11A C12A 1.3900 .
C11A H11A 0.9300 .
C12A C13A 1.3900 .
C12A C15 1.538(13) .
C13A C14A 1.3900 .
C13A H13A 0.9300 .
C14A H14A 0.9300 .
C16 C17 1.499(11) .
C16 H16A 0.9700 .
C16 H16B 0.9700 .
C17 C22 1.360(11) .
C17 C18 1.383(12) .
C18 C19 1.382(11) .
C18 H18 0.9300 .
C19 C20 1.383(10) .
C19 H19 0.9300 .
C20 C21 1.394(10) .
C20 C23 1.490(10) .
C21 C22 1.377(10) .
C21 H21 0.9300 .
C22 H22 0.9300 .

loop_
_geom_torsion_atom_site_label_1
_geom_torsion_atom_site_label_2
_geom_torsion_atom_site_label_3
_geom_torsion_atom_site_label_4
_geom_torsion
_geom_torsion_site_symmetry_1
_geom_torsion_site_symmetry_4
La1 O1 C1 O2 11.7(9) . .
La1 O1 C1 C2 -167.6(6) . .
O1 C1 O2 La1 93.2(10) . 7_655
C2 C1 O2 La1 -87.5(9) . 7_655
La1 C1 O2 La1 104.0(7) . 7_655
O1 C1 O2 La1 -10.8(8) . .
C2 C1 O2 La1 168.5(6) . .
O1 C1 C2 C7 -171.3(8) . .
O2 C1 C2 C7 9.4(11) . .
La1 C1 C2 C7 119(3) . .
O1 C1 C2 C3 7.9(12) . .
O2 C1 C2 C3 -171.4(7) . .
La1 C1 C2 C3 -61(3) . .
C7 C2 C3 C4 -2.3(13) . .
C1 C2 C3 C4 178.5(8) . .
C8 O3 C4 C5 -164.0(16) . .
C8A O3 C4 C5 -22(2) . .
C8 O3 C4 C3 18.4(19) . .
C8A O3 C4 C3 159.9(18) . .
C2 C3 C4 O3 -179.9(8) . .
C2 C3 C4 C5 2.5(14) . .
O3 C4 C5 C6 -177.6(9) . .
C3 C4 C5 C6 0.0(15) . .
C16 O6 C6 C5 -172.3(9) . .
C16 O6 C6 C7 9.9(14) . .
C4 C5 C6 O6 179.4(8) . .
C4 C5 C6 C7 -2.7(14) . .
C3 C2 C7 C6 -0.5(12) . .
C1 C2 C7 C6 178.7(7) . .
O6 C6 C7 C2 -179.3(8) . .
C5 C6 C7 C2 3.0(13) . .
C4 O3 C8 C9 178.3(12) . .
O3 C8 C9 C10 26(2) . .
O3 C8 C9 C14 -157.4(13) . .
C14 C9 C10 C11 0.0 . .
C8 C9 C10 C11 176.5(17) . .
C9 C10 C11 C12 0.0 . .
C10 C11 C12 C13 0.0 . .
C10 C11 C12 C15 -178.0(13) . .
C11 C12 C13 C14 0.0 . .
C15 C12 C13 C14 177.9(13) . .
C12 C13 C14 C9 0.0 . .
C10 C9 C14 C13 0.0 . .
C8 C9 C14 C13 -176.7(16) . .
C4 O3 C8A C9A -176.0(14) . .
O3 C8A C9A C10A -119.2(19) . .
O3 C8A C9A C14A 60(3) . .
C14A C9A C10A C11A 0.0 . .
C8A C9A C10A C11A 179.4(19) . .
C9A C10A C11A C12A 0.0 . .
C10A C11A C12A C13A 0.0 . .
C10A C11A C12A C15 -173.4(16) . .
C11A C12A C13A C14A 0.0 . .
C15 C12A C13A C14A 173.6(16) . .
C12A C13A C14A C9A 0.0 . .
C10A C9A C14A C13A 0.0 . .
C8A C9A C14A C13A -179(2) . .
La1 O5 C15 O4 -141.4(13) 8_566 .
La1 O5 C15 O4 -6.9(10) 2_565 .
La1 O5 C15 C12 29(2) 8_566 .
La1 O5 C15 C12 163.5(10) 2_565 .
La1 O5 C15 C12A 53(2) 8_566 .
La1 O5 C15 C12A -172.2(10) 2_565 .
La1 O5 C15 La1 -134.6(17) 8_566 2_565
La1 O4 C15 O5 7.1(10) 2_565 .
La1 O4 C15 C12 -164.0(9) 2_565 .
La1 O4 C15 C12A 170.4(12) 2_565 .
C13 C12 C15 O5 -155.0(9) . .
C11 C12 C15 O5 23.0(15) . .
C13 C12 C15 O4 15.8(14) . .
C11 C12 C15 O4 -166.2(9) . .
C13 C12 C15 La1 -50(3) . 2_565
C11 C12 C15 La1 128(2) . 2_565
C11A C12A C15 O5 10.7(16) . .
C13A C12A C15 O5 -162.8(10) . .
C11A C12A C15 O4 -153.8(11) . .
C13A C12A C15 O4 32.7(18) . .
C6 O6 C16 C17 -171.0(8) . .
O6 C16 C17 C22 -134.6(10) . .
O6 C16 C17 C18 47.8(12) . .
C22 C17 C18 C19 -3.1(15) . .
C16 C17 C18 C19 174.5(9) . .
C17 C18 C19 C20 1.6(15) . .
C18 C19 C20 C21 1.6(13) . .
C18 C19 C20 C23 -177.6(8) . .
C19 C20 C21 C22 -3.0(13) . .
C23 C20 C21 C22 176.1(8) . .
C18 C17 C22 C21 1.6(15) . .
C16 C17 C22 C21 -176.0(9) . .
C20 C21 C22 C17 1.4(14) . .
La1 O7 C23 O8 -2.8(9) 3_445 .
La1 O7 C23 C20 177.3(6) 3_445 .
La1 O8 C23 O7 -128.4(14) 5 .
La1 O8 C23 O7 2.7(8) 3_445 .
La1 O8 C23 C20 51(2) 5 .
La1 O8 C23 C20 -177.5(7) 3_445 .
La1 O8 C23 La1 -131.1(17) 5 3_445
C19 C20 C23 O7 176.3(8) . .
C21 C20 C23 O7 -2.8(12) . .
C19 C20 C23 O8 -3.6(12) . .
C21 C20 C23 O8 177.3(8) . .
